data_8100331
loop_
_publ_author_name
'Zheng, Yue-Qing'
'Lin, Jian-Li'

_publ_section_title
;
Crystal structure of diaqua(2,2'-bipyridine-N,N')-sulfatomanganese
(II) monohydrate, Mn(H~2~O)~2~(C~10~H~8~N~2~)(SO~4~) &#x00B7; H~2~O
;
_journal_issue 2
_journal_name_full 'Zeitschrift f\"ur Kristallographie - New Crystal Structures'
_journal_page_first 227
_journal_page_last 228
_journal_volume 218
_journal_year 2003
_chemical_formula_structural '[Mn(H2 O)2(2,2'-bpy)(SO4)] .H2 O'
_chemical_formula_sum 'C10 H14 Mn N2 O7 S'
_chemical_formula_weight 361.23
_space_group_IT_number 14
_symmetry_cell_setting monoclinic
_symmetry_space_group_name_Hall '-P 2ybc'
_symmetry_space_group_name_H-M 'P 1 21/c 1'
_cell_angle_alpha 90.00
_cell_angle_beta 95.210(10)
_cell_angle_gamma 90.00
_cell_formula_units_Z 8
_cell_length_a 20.924(3)
_cell_length_b 6.667(2)
_cell_length_c 20.107(2)
_cell_measurement_temperature 293(2)
_cell_volume 2793.3(10)
_diffrn_ambient_temperature 293(2)
_exptl_crystal_density_diffrn 1.718
_cod_original_sg_symbol_H-M 'P 21/c'
_cod_database_code 8100331

loop_
_symmetry_equiv_pos_as_xyz
'x, y, z'
'-x, y+1/2, -z+1/2'
'-x, -y, -z'
'x, -y-1/2, z-1/2'

loop_
_atom_site_label
_atom_site_type_symbol
_atom_site_fract_x
_atom_site_fract_y
_atom_site_fract_z
_atom_site_U_iso_or_equiv
_atom_site_adp_type
_atom_site_occupancy
_atom_site_calc_flag
_atom_site_refinement_flags
_atom_site_disorder_assembly
_atom_site_disorder_group
Mn1 Mn 0.13251(2) 1.13569(8) -0.12255(3) 0.02644(14) Uani 1 d . . .
Mn2 Mn 0.35502(2) 0.68197(8) 0.11501(3) 0.02830(14) Uani 1 d . . .
S1 S 0.16578(4) 1.63616(13) -0.09110(4) 0.02712(19) Uani 1 d . . .
S2 S 0.31072(4) 1.18607(13) 0.12092(4) 0.0291(2) Uani 1 d . . .
N1 N 0.02537(13) 1.1471(4) -0.13164(14) 0.0292(6) Uani 1 d . . .
N2 N 0.10099(13) 1.1293(4) -0.23098(13) 0.0290(6) Uani 1 d . . .
N3 N 0.41337(14) 0.7403(5) 0.02733(15) 0.0341(7) Uani 1 d . . .
N4 N 0.45883(14) 0.6590(5) 0.15243(16) 0.0349(7) Uani 1 d . . .
C1 C -0.00984(19) 1.1545(6) -0.0792(2) 0.0395(9) Uani 1 d . . .
C2 C -0.0761(2) 1.1537(7) -0.0864(3) 0.0474(11) Uani 1 d . . .
C3 C -0.10674(19) 1.1417(7) -0.1494(3) 0.0503(11) Uani 1 d . . .
C4 C -0.07148(18) 1.1341(6) -0.2041(2) 0.0400(9) Uani 1 d . . .
C5 C -0.00468(16) 1.1383(5) -0.19345(18) 0.0307(8) Uani 1 d . . .
C6 C 0.03723(16) 1.1356(5) -0.24914(17) 0.0296(7) Uani 1 d . . .
C7 C 0.0140(2) 1.1397(6) -0.31657(18) 0.0373(9) Uani 1 d . . .
C8 C 0.0563(2) 1.1420(7) -0.3647(2) 0.0484(11) Uani 1 d . . .
C9 C 0.1213(2) 1.1366(7) -0.34574(19) 0.0474(10) Uani 1 d . . .
C10 C 0.14186(19) 1.1300(6) -0.27936(19) 0.0377(9) Uani 1 d . . .
C11 C 0.3877(2) 0.7776(7) -0.0347(2) 0.0474(11) Uani 1 d . . .
C12 C 0.4257(3) 0.8044(8) -0.0875(3) 0.0642(15) Uani 1 d . . .
C13 C 0.4905(3) 0.7916(7) -0.0757(3) 0.0647(15) Uani 1 d . . .
C14 C 0.5168(3) 0.7569(7) -0.0128(3) 0.0561(13) Uani 1 d . . .
C15 C 0.47736(18) 0.7314(5) 0.0387(2) 0.0374(9) Uani 1 d . . .
C16 C 0.50282(17) 0.6938(6) 0.1090(2) 0.0397(9) Uani 1 d . . .
C17 C 0.5679(2) 0.6917(8) 0.1296(3) 0.0604(14) Uani 1 d . . .
C18 C 0.5878(2) 0.6500(8) 0.1949(3) 0.0726(17) Uani 1 d . . .
C19 C 0.5435(3) 0.6082(8) 0.2381(3) 0.0647(15) Uani 1 d . . .
C20 C 0.4792(2) 0.6158(7) 0.2162(2) 0.0483(11) Uani 1 d . . .
O1 O 0.2476(2) 0.9042(7) 0.2542(2) 0.0667(11) Uani 1 d . . .
O2 O 0.30354(14) 1.3343(5) -0.05459(17) 0.0441(7) Uani 1 d . . .
O3 O 0.23295(13) 1.0828(5) -0.13631(16) 0.0432(7) Uani 1 d . . .
O4 O 0.14369(14) 1.1937(5) -0.01458(14) 0.0386(6) Uani 1 d . . .
O5 O 0.26263(17) 0.7333(6) 0.0650(2) 0.0587(10) Uani 1 d . . .
O6 O 0.32673(16) 0.6241(6) 0.21435(15) 0.0453(7) Uani 1 d . . .
O7 O 0.14152(13) 1.4642(4) -0.13152(11) 0.0361(6) Uani 1 d . . .
O8 O 0.16449(12) 1.5889(4) -0.01992(12) 0.0393(6) Uani 1 d . . .
O9 O 0.23246(12) 1.6783(4) -0.10506(14) 0.0403(6) Uani 1 d . . .
O10 O 0.12562(12) 1.8122(4) -0.10865(15) 0.0430(7) Uani 1 d . . .
O11 O 0.35330(11) 1.0119(4) 0.13126(12) 0.0337(6) Uani 1 d . . .
O12 O 0.34708(14) 1.3568(4) 0.09650(14) 0.0455(7) Uani 1 d . . .
O13 O 0.25859(14) 1.1356(5) 0.07010(16) 0.0577(9) Uani 1 d . . .
O14 O 0.28538(13) 1.2420(4) 0.18423(14) 0.0445(7) Uani 1 d . . .
H1 H 0.0134(15) 1.158(5) -0.0358(17) 0.019(8) Uiso 1 d . . .
H2 H -0.095(2) 1.165(7) -0.055(2) 0.048(14) Uiso 1 d . . .
H3 H -0.151(2) 1.141(6) -0.158(2) 0.047(12) Uiso 1 d . . .
H4 H -0.090(2) 1.123(7) -0.247(2) 0.055(13) Uiso 1 d . . .
H7 H -0.0296(18) 1.156(6) -0.3283(18) 0.034(10) Uiso 1 d . . .
H8 H 0.0427(18) 1.151(6) -0.413(2) 0.044(11) Uiso 1 d . . .
H9 H 0.152(2) 1.148(8) -0.379(3) 0.080(17) Uiso 1 d . . .
H10 H 0.1881(18) 1.121(6) -0.2599(18) 0.035(10) Uiso 1 d . . .
H11 H 0.3466(19) 0.796(6) -0.0418(19) 0.037(12) Uiso 1 d . . .
H12 H 0.403(2) 0.814(7) -0.124(2) 0.050(14) Uiso 1 d . . .
H13 H 0.520(3) 0.815(8) -0.110(3) 0.084(17) Uiso 1 d . . .
H14 H 0.563(3) 0.751(9) 0.000(3) 0.09(2) Uiso 1 d . . .
H17 H 0.593(2) 0.721(8) 0.099(2) 0.065(16) Uiso 1 d . . .
H18 H 0.633(2) 0.644(7) 0.208(2) 0.060(13) Uiso 1 d . . .
H19 H 0.557(2) 0.570(8) 0.283(3) 0.076(16) Uiso 1 d . . .
H20 H 0.447(2) 0.575(7) 0.248(2) 0.055(13) Uiso 1 d . . .
HAO1 H 0.245(2) 0.913(8) 0.293(3) 0.056(16) Uiso 1 d . . .
HBO1 H 0.257(3) 1.003(10) 0.240(3) 0.09(3) Uiso 1 d . . .
HAO2 H 0.292(3) 1.456(9) -0.060(3) 0.077(19) Uiso 1 d . . .
HBO2 H 0.305(2) 1.331(8) -0.015(3) 0.060(16) Uiso 1 d . . .
HAO3 H 0.257(2) 1.157(8) -0.102(2) 0.063(15) Uiso 1 d . . .
HBO3 H 0.2448(19) 0.966(7) -0.131(2) 0.038(12) Uiso 1 d . . .
HAO4 H 0.149(2) 1.335(9) -0.010(2) 0.071(16) Uiso 1 d . . .
HBO4 H 0.174(2) 1.148(8) 0.006(2) 0.060(16) Uiso 1 d . . .
HAO5 H 0.256(2) 0.848(8) 0.060(2) 0.051(15) Uiso 1 d . . .
HBO5 H 0.238(2) 0.694(7) 0.044(2) 0.044(14) Uiso 1 d . . .
HAO6 H 0.302(3) 0.706(9) 0.227(3) 0.08(2) Uiso 1 d . . .
HBO6 H 0.309(3) 0.516(9) 0.211(3) 0.08(2) Uiso 1 d . . .

loop_
_atom_site_aniso_label
_atom_site_aniso_U_11
_atom_site_aniso_U_22
_atom_site_aniso_U_33
_atom_site_aniso_U_23
_atom_site_aniso_U_13
_atom_site_aniso_U_12
Mn1 0.0263(3) 0.0217(3) 0.0305(3) -0.0009(2) -0.0016(2) -0.0002(2)
Mn2 0.0265(3) 0.0245(3) 0.0338(3) 0.0001(2) 0.0020(2) -0.0005(2)
S1 0.0298(4) 0.0193(4) 0.0310(4) -0.0019(4) -0.0041(3) 0.0005(3)
S2 0.0296(4) 0.0211(4) 0.0363(5) 0.0006(4) 0.0012(3) 0.0014(3)
N1 0.0298(14) 0.0262(16) 0.0314(15) 0.0011(13) 0.0023(12) -0.0013(12)
N2 0.0322(15) 0.0281(16) 0.0268(14) -0.0020(12) 0.0026(12) -0.0038(13)
N3 0.0401(17) 0.0285(17) 0.0340(16) -0.0026(13) 0.0040(13) -0.0036(14)
N4 0.0308(15) 0.0277(17) 0.0453(18) -0.0009(14) -0.0014(13) 0.0012(13)
C1 0.042(2) 0.037(2) 0.040(2) 0.0058(18) 0.0078(17) 0.0015(18)
C2 0.044(2) 0.034(2) 0.068(3) 0.001(2) 0.027(2) 0.0038(19)
C3 0.0269(19) 0.037(2) 0.087(3) 0.005(2) 0.006(2) -0.0007(18)
C4 0.0316(19) 0.035(2) 0.052(2) 0.0024(19) -0.0036(18) -0.0014(17)
C5 0.0285(17) 0.0188(17) 0.044(2) 0.0018(15) -0.0013(15) 0.0018(14)
C6 0.0330(18) 0.0174(16) 0.0372(19) 0.0027(15) -0.0028(14) -0.0004(14)
C7 0.045(2) 0.029(2) 0.034(2) 0.0016(16) -0.0116(17) 0.0008(18)
C8 0.075(3) 0.039(2) 0.029(2) 0.0011(18) -0.005(2) -0.002(2)
C9 0.066(3) 0.047(3) 0.030(2) 0.0011(19) 0.0097(19) -0.005(2)
C10 0.041(2) 0.035(2) 0.037(2) -0.0021(17) 0.0093(16) -0.0024(18)
C11 0.061(3) 0.040(2) 0.041(2) -0.0002(19) 0.006(2) -0.009(2)
C12 0.112(5) 0.041(3) 0.041(3) -0.002(2) 0.012(3) -0.011(3)
C13 0.105(5) 0.035(3) 0.062(3) -0.011(2) 0.048(3) -0.013(3)
C14 0.062(3) 0.030(2) 0.082(4) -0.006(2) 0.040(3) -0.005(2)
C15 0.043(2) 0.0218(19) 0.050(2) -0.0065(16) 0.0167(18) -0.0024(16)
C16 0.0291(18) 0.0219(18) 0.068(3) -0.0071(18) 0.0047(18) 0.0017(15)
C17 0.034(2) 0.048(3) 0.100(4) -0.008(3) 0.010(3) 0.000(2)
C18 0.037(3) 0.058(3) 0.117(5) -0.012(3) -0.027(3) 0.008(2)
C19 0.058(3) 0.057(3) 0.073(3) -0.005(3) -0.028(3) 0.011(3)
C20 0.049(2) 0.044(3) 0.050(3) 0.004(2) -0.008(2) 0.002(2)
O1 0.093(3) 0.056(2) 0.056(2) 0.007(2) 0.036(2) 0.006(2)
O2 0.0391(15) 0.050(2) 0.0435(18) -0.0010(15) 0.0026(13) 0.0052(14)
O3 0.0342(14) 0.0321(17) 0.063(2) -0.0030(15) 0.0030(13) 0.0017(13)
O4 0.0443(16) 0.0348(17) 0.0350(14) 0.0060(12) -0.0048(12) 0.0006(13)
O5 0.0456(19) 0.039(2) 0.085(3) -0.0208(19) -0.0293(18) 0.0008(16)
O6 0.0540(18) 0.0362(17) 0.0476(17) -0.0020(15) 0.0151(14) -0.0031(16)
O7 0.0579(16) 0.0188(12) 0.0288(13) -0.0010(10) -0.0111(12) -0.0018(11)
O8 0.0474(15) 0.0371(15) 0.0332(14) -0.0069(12) 0.0018(11) -0.0045(12)
O9 0.0333(13) 0.0338(15) 0.0540(16) 0.0056(13) 0.0048(12) 0.0023(12)
O10 0.0311(13) 0.0197(13) 0.0752(19) 0.0022(13) -0.0109(13) 0.0032(11)
O11 0.0288(12) 0.0226(13) 0.0478(15) -0.0035(11) -0.0074(11) 0.0043(10)
O12 0.0636(18) 0.0235(14) 0.0529(16) 0.0016(12) 0.0249(14) -0.0029(13)
O13 0.0533(17) 0.0398(17) 0.073(2) -0.0094(16) -0.0328(15) 0.0109(15)
O14 0.0531(16) 0.0354(15) 0.0486(16) -0.0018(13) 0.0242(13) -0.0029(13)

loop_
_geom_bond_atom_site_label_1
_geom_bond_atom_site_label_2
_geom_bond_distance
_geom_bond_site_symmetry_2
_geom_bond_publ_flag
Mn1 O3 2.173(3) . ?
Mn1 O10 2.181(3) 1_545 ?
Mn1 O4 2.197(3) . ?
Mn1 O7 2.207(3) . ?
Mn1 N2 2.220(3) . ?
Mn1 N1 2.234(3) . ?
Mn2 O5 2.124(3) . ?
Mn2 O6 2.169(3) . ?
Mn2 O12 2.203(3) 1_545 ?
Mn2 O11 2.224(3) . ?
Mn2 N4 2.238(3) . ?
Mn2 N3 2.267(3) . ?
S1 O10 1.468(3) . ?
S1 O8 1.468(3) . ?
S1 O7 1.469(2) . ?
S1 O9 1.475(3) . ?
S2 O13 1.464(3) . ?
S2 O11 1.467(2) . ?
S2 O14 1.471(3) . ?
S2 O12 1.478(3) . ?
N1 C1 1.342(5) . ?
N1 C5 1.342(4) . ?
N2 C6 1.351(4) . ?
N2 C10 1.352(5) . ?
N3 C11 1.336(5) . ?
N3 C15 1.339(5) . ?
N4 C16 1.346(5) . ?
N4 C20 1.346(5) . ?
C1 C2 1.380(6) . ?
C1 H1 0.96(3) . ?
C2 C3 1.369(7) . ?
C2 H2 0.78(4) . ?
C3 C4 1.379(6) . ?
C3 H3 0.94(4) . ?
C4 C5 1.395(5) . ?
C4 H4 0.92(4) . ?
C5 C6 1.484(5) . ?
C6 C7 1.398(5) . ?
C7 C8 1.369(6) . ?
C7 H7 0.93(4) . ?
C8 C9 1.381(6) . ?
C8 H8 0.99(4) . ?
C9 C10 1.365(5) . ?
C9 H9 0.98(5) . ?
C10 H10 1.01(4) . ?
C11 C12 1.394(7) . ?
C11 H11 0.87(4) . ?
C12 C13 1.358(8) . ?
C12 H12 0.85(4) . ?
C13 C14 1.353(8) . ?
C13 H13 0.99(6) . ?
C14 C15 1.393(6) . ?
C14 H14 0.98(6) . ?
C15 C16 1.485(6) . ?
C16 C17 1.388(6) . ?
C17 C18 1.369(8) . ?
C17 H17 0.86(5) . ?
C18 C19 1.357(8) . ?
C18 H18 0.96(5) . ?
C19 C20 1.377(6) . ?
C19 H19 0.96(5) . ?
C20 H20 1.01(4) . ?
O1 HAO1 0.78(5) . ?
O1 HBO1 0.75(6) . ?
O2 HAO2 0.85(6) . ?
O2 HBO2 0.79(5) . ?
O3 HAO3 0.95(5) . ?
O3 HBO3 0.82(4) . ?
O4 HAO4 0.95(6) . ?
O4 HBO4 0.78(5) . ?
O5 HAO5 0.78(5) . ?
O5 HBO5 0.69(5) . ?
O6 HAO6 0.81(6) . ?
O6 HBO6 0.81(6) . ?
O10 Mn1 2.181(3) 1_565 ?
O12 Mn2 2.203(3) 1_565 ?
